data_7132744
loop_
_publ_author_name
'McDonald, Peter W.'
'Ritchie, Chris'

_publ_section_title
;
 A multi-chromic boron trifluoride-pyridyl Lewis adduct.
;
_journal_issue 22
_journal_name_full 'Chemical communications (Cambridge, England)'
_journal_page_first 3051
_journal_page_last 3054
_journal_paper_doi 10.1039/d3cc05996k
_journal_volume 60
_journal_year 2024
_chemical_formula_moiety 'C17 H14 B F3 N2'
_chemical_formula_sum 'C17 H14 B F3 N2'
_chemical_formula_weight 314.11
_chemical_name_systematic (4-(diphenylamino)pyridin-1-ium)trifluoroborate
_space_group_crystal_system triclinic
_space_group_IT_number 2
_space_group_name_Hall '-P 1'
_space_group_name_H-M_alt 'P -1'
_atom_sites_solution_hydrogens geom
_atom_sites_solution_primary dual
_audit_creation_date 2023-11-29
_audit_creation_method
;
Olex2 1.5
(compiled 2023.08.24 svn.re1ec1418 for OlexSys, GUI svn.r6817)
;
_audit_update_record
;
2023-11-29 deposited with the CCDC.	2024-02-05 downloaded from the CCDC.
;
_cell_angle_alpha 90.762(2)
_cell_angle_beta 100.271(2)
_cell_angle_gamma 94.709(2)
_cell_formula_units_Z 4
_cell_length_a 8.3590(2)
_cell_length_b 11.6452(2)
_cell_length_c 16.1214(3)
_cell_measurement_reflns_used 22048
_cell_measurement_temperature 123.00(10)
_cell_measurement_theta_max 79.4220
_cell_measurement_theta_min 3.7830
_cell_volume 1538.31(5)
_computing_cell_refinement 'CrysAlisPro 1.171.41.113a (Rigaku OD, 2021)'
_computing_data_collection 'CrysAlisPro 1.171.41.113a (Rigaku OD, 2021)'
_computing_data_reduction 'CrysAlisPro 1.171.41.113a (Rigaku OD, 2021)'
_computing_molecular_graphics 'Olex2 1.5 (Dolomanov et al., 2009)'
_computing_publication_material 'Olex2 1.5 (Dolomanov et al., 2009)'
_computing_structure_refinement 'SHELXL 2018/3 (Sheldrick, 2015)'
_computing_structure_solution 'SHELXT 2018/2 (Sheldrick, 2018)'
_diffrn_ambient_environment N~2~
_diffrn_ambient_temperature 123.00(10)
_diffrn_detector 'Hybrid Pixel Array Detector'
_diffrn_detector_area_resol_mean 10.0000
_diffrn_detector_type HyPix
_diffrn_measured_fraction_theta_full 0.993
_diffrn_measured_fraction_theta_max 0.945
_diffrn_measurement_details
;
List of Runs (angles in degrees, time in seconds):

  # Type    Start    End  Width  t~exp~   \w     \q     \k     \f   Frames
#--------------------------------------------------------------------------
  1  \w     63.00 118.00   0.50    0.40    --  111.50   0.00 -60.00  110
  2  \w    108.00 178.00   0.50    0.40    --  111.50  30.00 -90.00  140
  3  \w    108.00 178.00   0.50    0.40    --  111.50  30.00  30.00  140
  4  \w    108.00 178.00   0.50    0.40    --  111.50  30.00  60.00  140
  5  \w     98.00 178.00   0.50    0.40    --  111.50  61.00 120.00  160
  6  \w     63.00 118.00   0.50    0.40    --  111.50   0.00  60.00  110
  7  \w    -99.00 -44.00   0.50    0.30    --  -50.49   0.00-180.00  110
  8  \w   -101.00 -24.00   0.50    0.40    --  -90.00 146.00  60.00  154
  9  \w   -101.00 -24.00   0.50    0.30    --  -50.49 146.00  60.00  154
 10  \w    -85.00 -18.00   0.50    0.40    --  -90.00 125.00-105.00  134
 11  \w    -86.00 -13.00   0.50    0.30    --  -50.49 125.00-105.00  146
 12  \w    -55.00  21.00   0.50    0.30    --  -50.49  19.00-150.00  152
 13  \w     41.00  76.00   0.50    0.40    --  111.50 -45.00 150.00   70
 14  \w     41.00  76.00   0.50    0.40    --  111.50 -45.00 120.00   70
 15  \w     40.00  66.00   0.50    0.40    --  111.50 -30.00 -30.00   52
 16  \w     40.00  66.00   0.50    0.40    --  111.50 -30.00-150.00   52
 17  \w     41.00 106.00   0.50    0.40    --  111.50 -94.00-120.00  130
 18  \w     46.00 107.00   0.50    0.30    --   50.49-146.00  10.00  122
 19  \w     46.00 127.00   0.50    0.40    --  111.50-146.00  10.00  162
 20  \w     41.00 106.00   0.50    0.40    --  111.50 -94.00-180.00  130
 21  \w     41.00 106.00   0.50    0.40    --  111.50 -94.00  60.00  130
 22  \w     41.00 106.00   0.50    0.40    --  111.50 -94.00  90.00  130
 23  \w     41.00 111.00   0.50    0.40    --  111.50-125.00 176.00  140
 24  \w     34.00  95.00   0.50    0.30    --   50.49-125.00 176.00  122
 25  \w     81.00 169.00   0.50    0.40    --  111.50 146.00  60.00  176
 26  \w     95.00 178.00   0.50    0.40    --  111.50 125.00 120.00  166
 27  \w     95.00 178.00   0.50    0.40    --  111.50 125.00-105.00  166
 28  \w   -122.00 -73.00   0.50    0.30    --  -50.49-125.00 176.00   98
 29  \w   -161.00 -73.00   0.50    0.40    --  -90.00-125.00 176.00  176
 30  \w   -122.00 -59.00   0.50    0.30    --  -50.49-146.00  10.00  126
 31  \w   -152.00 -59.00   0.50    0.40    --  -90.00-146.00  10.00  186
 32  \w   -122.00 -31.00   0.50    0.30    --  -50.49 -77.00  60.00  182
 33  \w   -161.00 -70.00   0.50    0.40    --  -90.00 -77.00   0.00  182
 34  \w   -122.00 -31.00   0.50    0.30    --  -50.49 -77.00 -30.00  182
 35  \w   -122.00 -31.00   0.50    0.30    --  -50.49 -77.00-120.00  182
 36  \w   -161.00 -70.00   0.50    0.40    --  -90.00 -77.00-150.00  182
 37  \w   -161.00 -80.00   0.50    0.40    --  -90.00 -77.00 -90.00  162
 38  \w   -122.00 -39.00   0.50    0.30    --  -50.49 -57.00  90.00  166
 39  \w   -122.00 -39.00   0.50    0.30    --  -50.49 -57.00 150.00  166
;
_diffrn_measurement_device 'four-circle diffractometer'
_diffrn_measurement_device_type 'XtaLAB Synergy, Dualflex, HyPix'
_diffrn_measurement_method '\w scans'
_diffrn_orient_matrix_type 'CrysAlisPro convention (1999,Acta A55,543-557)'
_diffrn_orient_matrix_UB_11 -0.0651231000
_diffrn_orient_matrix_UB_12 -0.0421406000
_diffrn_orient_matrix_UB_13 0.0788687000
_diffrn_orient_matrix_UB_21 0.1598088000
_diffrn_orient_matrix_UB_22 0.0501478000
_diffrn_orient_matrix_UB_23 0.0562327000
_diffrn_orient_matrix_UB_31 -0.0745829000
_diffrn_orient_matrix_UB_32 0.1155138000
_diffrn_orient_matrix_UB_33 0.0075410000
_diffrn_radiation_monochromator mirror
_diffrn_radiation_probe x-ray
_diffrn_radiation_type 'Cu K\a'
_diffrn_radiation_wavelength 1.54184
_diffrn_reflns_av_R_equivalents 0.0297
_diffrn_reflns_av_unetI/netI 0.0199
_diffrn_reflns_Laue_measured_fraction_full 0.993
_diffrn_reflns_Laue_measured_fraction_max 0.945
_diffrn_reflns_limit_h_max 10
_diffrn_reflns_limit_h_min -10
_diffrn_reflns_limit_k_max 14
_diffrn_reflns_limit_k_min -13
_diffrn_reflns_limit_l_max 20
_diffrn_reflns_limit_l_min -20
_diffrn_reflns_number 31801
_diffrn_reflns_point_group_measured_fraction_full 0.993
_diffrn_reflns_point_group_measured_fraction_max 0.945
_diffrn_reflns_theta_full 67.684
_diffrn_reflns_theta_max 80.332
_diffrn_reflns_theta_min 3.810
_diffrn_source 'micro-focus sealed X-ray tube'
_diffrn_source_type 'PhotonJet (Cu) X-ray Source'
_exptl_absorpt_coefficient_mu 0.889
_exptl_absorpt_correction_T_max 1.00000
_exptl_absorpt_correction_T_min 0.87940
_exptl_absorpt_correction_type multi-scan
_exptl_absorpt_process_details
;
CrysAlisPro 1.171.41.113a (Rigaku Oxford Diffraction, 2021)
Empirical absorption correction using spherical harmonics,
implemented in SCALE3 ABSPACK scaling algorithm.
;
_exptl_crystal_colour 'clear whiteish colourless'
_exptl_crystal_colour_lustre clear
_exptl_crystal_colour_modifier whiteish
_exptl_crystal_colour_primary colourless
_exptl_crystal_density_diffrn 1.356
_exptl_crystal_description irregular
_exptl_crystal_F_000 648
_exptl_crystal_preparation oil
_exptl_crystal_recrystallization_method DCM
_exptl_crystal_size_max 0.24
_exptl_crystal_size_mid 0.14
_exptl_crystal_size_min 0.05
_refine_diff_density_max 0.241
_refine_diff_density_min -0.268
_refine_diff_density_rms 0.040
_refine_ls_extinction_coef 0.0020(2)
_refine_ls_extinction_expression Fc^*^=kFc[1+0.001xFc^2^\l^3^/sin(2\q)]^-1/4^
_refine_ls_extinction_method 'SHELXL-2018/3 (Sheldrick 2018)'
_refine_ls_goodness_of_fit_ref 0.975
_refine_ls_hydrogen_treatment constr
_refine_ls_matrix_type full
_refine_ls_number_parameters 416
_refine_ls_number_reflns 6368
_refine_ls_number_restraints 0
_refine_ls_restrained_S_all 0.975
_refine_ls_R_factor_all 0.0399
_refine_ls_R_factor_gt 0.0357
_refine_ls_shift/su_max 0.003
_refine_ls_shift/su_mean 0.000
_refine_ls_structure_factor_coef Fsqd
_refine_ls_weighting_details 'w=1/[\s^2^(Fo^2^)+(0.0420P)^2^+0.6760P] where P=(Fo^2^+2Fc^2^)/3'
_refine_ls_weighting_scheme calc
_refine_ls_wR_factor_gt 0.0891
_refine_ls_wR_factor_ref 0.0918
_reflns_Friedel_coverage 0.000
_reflns_number_gt 5698
_reflns_number_total 6368
_reflns_threshold_expression 'I > 2\s(I)'
_cod_data_source_file d3cc05996k2.cif
_cod_data_source_block pm3_20_dcm_test_auto
_cod_depositor_comments
;
Adding full bibliography for 7132742--7132744.cif.

2024-11-08
Z value and formula fixed to values more according to usual
chemical conventions.                 miguel
;
_cod_original_formula_sum 'C34 H28 B2 F6 N4'
_cod_original_formula_weight 628.22
_cod_original_formula_moiety '2(C17 H14 B F3 N2)'
_cod_original_formula_units_Z 2
_cod_database_code 7132744
_shelx_shelxl_version_number 2018/3
_chemical_oxdiff_formula C14H14N2F3B
_shelx_space_group_comment
;
The symmetry employed for this shelxl refinement is uniquely defined
by the following loop, which should always be used as a source of
symmetry information in preference to the above space-group names.
They are only intended as comments.
;
_shelx_estimated_absorpt_t_max 0.957
_shelx_estimated_absorpt_t_min 0.815
_olex2_refinement_description
;
1.a Aromatic/amide H refined with riding coordinates:
 C19(H19), C18(H18), C1(H1), C2(H2), C5(H5), C22(H22), C21(H21), C30(H30),
 C4(H4), C28(H28), C13(H13), C24(H24), C31(H31), C7(H7), C34(H34), C11(H11),
 C14(H14), C17(H17), C32(H32), C25(H25), C27(H27), C8(H8), C10(H10), C26(H26),
 C9(H9), C33(H33), C16(H16), C15(H15)
;
_olex2_exptl_crystal_mounting_method oil
_olex2_submission_original_sample_id PM3_20_DCM
_olex2_submission_special_instructions 'No special instructions were received'
_oxdiff_exptl_absorpt_empirical_details
;
Empirical correction (ABSPACK) includes:
- Absorption correction using spherical harmonics
- Frame scaling
;
_oxdiff_exptl_absorpt_empirical_full_max 1.170
_oxdiff_exptl_absorpt_empirical_full_min 0.833

loop_
_space_group_symop_operation_xyz
'x, y, z'
'-x, -y, -z'

loop_
_atom_site_label
_atom_site_type_symbol
_atom_site_fract_x
_atom_site_fract_y
_atom_site_fract_z
_atom_site_U_iso_or_equiv
_atom_site_adp_type
_atom_site_occupancy
_atom_site_site_symmetry_order
_atom_site_calc_flag
_atom_site_refinement_flags_posn
_atom_site_refinement_flags_adp
_atom_site_refinement_flags_occupancy
_atom_site_disorder_assembly
_atom_site_disorder_group
F1 F 1.37454(9) -0.21241(6) 0.47746(5) 0.03144(18) Uani 1 1 d . . . . .
F2 F 1.12563(9) -0.25457(6) 0.51370(5) 0.03325(18) Uani 1 1 d . . . . .
F3 F 1.32452(10) -0.14357(7) 0.60215(5) 0.03626(19) Uani 1 1 d . . . . .
F6 F 0.11859(9) 0.25167(6) -0.01027(5) 0.03242(18) Uani 1 1 d . . . . .
F4 F 0.34461(12) 0.35307(8) -0.03970(7) 0.0578(3) Uani 1 1 d . . . . .
F5 F 0.35513(12) 0.26029(8) 0.08378(7) 0.0577(3) Uani 1 1 d . . . . .
N2 N 1.19583(12) -0.06091(8) 0.47394(6) 0.0218(2) Uani 1 1 d . . . . .
N4 N 0.21294(12) 0.43039(8) 0.06590(6) 0.0227(2) Uani 1 1 d . . . . .
N3 N 0.11036(12) 0.72233(8) 0.19231(6) 0.0234(2) Uani 1 1 d . . . . .
N1 N 1.08643(12) 0.22569(9) 0.32962(6) 0.0250(2) Uani 1 1 d . . . . .
C23 C -0.03180(14) 0.72500(10) 0.23091(7) 0.0228(2) Uani 1 1 d . . . . .
C19 C 0.03005(14) 0.52897(10) 0.13368(8) 0.0234(2) Uani 1 1 d . . . . .
H19 H -0.072789 0.528363 0.151061 0.028 Uiso 1 1 calc R U . . .
C20 C 0.14252(14) 0.62715(10) 0.15036(7) 0.0220(2) Uani 1 1 d . . . . .
C18 C 0.06898(14) 0.43466(10) 0.09250(8) 0.0233(2) Uani 1 1 d . . . . .
H18 H -0.008434 0.369337 0.082142 0.028 Uiso 1 1 calc R U . . .
C1 C 1.05865(14) -0.06331(10) 0.41481(7) 0.0223(2) Uani 1 1 d . . . . .
H1 H 0.989185 -0.132772 0.405563 0.027 Uiso 1 1 calc R U . . .
C2 C 1.01550(14) 0.02965(10) 0.36779(7) 0.0225(2) Uani 1 1 d . . . . .
H2 H 0.916756 0.024537 0.327750 0.027 Uiso 1 1 calc R U . . .
C5 C 1.29021(14) 0.04005(10) 0.48814(8) 0.0234(2) Uani 1 1 d . . . . .
H5 H 1.384343 0.043836 0.531248 0.028 Uiso 1 1 calc R U . . .
C29 C 0.21125(14) 0.82927(10) 0.19437(8) 0.0228(2) Uani 1 1 d . . . . .
C6 C 0.96398(14) 0.21834(10) 0.25432(8) 0.0246(2) Uani 1 1 d . . . . .
C22 C 0.32139(14) 0.52426(10) 0.08082(8) 0.0249(2) Uani 1 1 d . . . . .
H22 H 0.422842 0.522198 0.062290 0.030 Uiso 1 1 calc R U . . .
C21 C 0.29180(14) 0.62188(10) 0.12129(8) 0.0257(3) Uani 1 1 d . . . . .
H21 H 0.371249 0.686105 0.129909 0.031 Uiso 1 1 calc R U . . .
C30 C 0.29693(14) 0.87370(11) 0.27098(8) 0.0260(3) Uani 1 1 d . . . . .
H30 H 0.291916 0.833201 0.321348 0.031 Uiso 1 1 calc R U . . .
C12 C 1.18547(14) 0.33352(10) 0.34831(8) 0.0242(2) Uani 1 1 d . . . . .
C3 C 1.11783(14) 0.13330(10) 0.37879(7) 0.0222(2) Uani 1 1 d . . . . .
C4 C 1.25665(14) 0.13657(10) 0.44356(8) 0.0237(2) Uani 1 1 d . . . . .
H4 H 1.326214 0.205633 0.455973 0.028 Uiso 1 1 calc R U . . .
C28 C -0.14277(15) 0.80520(11) 0.20482(8) 0.0273(3) Uani 1 1 d . . . . .
H28 H -0.126336 0.855927 0.160859 0.033 Uiso 1 1 calc R U . . .
C13 C 1.16874(15) 0.40103(10) 0.41731(8) 0.0277(3) Uani 1 1 d . . . . .
H13 H 1.090274 0.377766 0.451104 0.033 Uiso 1 1 calc R U . . .
C24 C -0.05441(16) 0.65038(11) 0.29507(8) 0.0284(3) Uani 1 1 d . . . . .
H24 H 0.022377 0.596006 0.313101 0.034 Uiso 1 1 calc R U . . .
C31 C 0.39066(15) 0.97864(11) 0.27326(9) 0.0303(3) Uani 1 1 d . . . . .
H31 H 0.449126 1.010391 0.325602 0.036 Uiso 1 1 calc R U . . .
C7 C 0.84119(15) 0.29265(11) 0.24546(8) 0.0294(3) Uani 1 1 d . . . . .
H7 H 0.836923 0.347225 0.289169 0.035 Uiso 1 1 calc R U . . .
C34 C 0.21828(16) 0.88720(11) 0.12022(8) 0.0297(3) Uani 1 1 d . . . . .
H34 H 0.158334 0.856067 0.068020 0.036 Uiso 1 1 calc R U . . .
C11 C 0.97138(16) 0.13871(11) 0.19089(8) 0.0297(3) Uani 1 1 d . . . . .
H11 H 1.056701 0.088688 0.196950 0.036 Uiso 1 1 calc R U . . .
C14 C 1.26790(16) 0.50294(11) 0.43647(9) 0.0315(3) Uani 1 1 d . . . . .
H14 H 1.257892 0.549624 0.483737 0.038 Uiso 1 1 calc R U . . .
C17 C 1.29776(16) 0.36690(12) 0.29770(8) 0.0307(3) Uani 1 1 d . . . . .
H17 H 1.307498 0.320508 0.250231 0.037 Uiso 1 1 calc R U . . .
C32 C 0.39908(16) 1.03691(11) 0.19969(9) 0.0330(3) Uani 1 1 d . . . . .
H32 H 0.463389 1.108386 0.201665 0.040 Uiso 1 1 calc R U . . .
C25 C -0.19120(17) 0.65639(12) 0.33257(9) 0.0335(3) Uani 1 1 d . . . . .
H25 H -0.208770 0.604988 0.375961 0.040 Uiso 1 1 calc R U . . .
C27 C -0.27789(16) 0.81098(12) 0.24323(9) 0.0331(3) Uani 1 1 d . . . . .
H27 H -0.354042 0.865942 0.225679 0.040 Uiso 1 1 calc R U . . .
C8 C 0.72445(16) 0.28675(12) 0.17222(9) 0.0345(3) Uani 1 1 d . . . . .
H8 H 0.640510 0.337925 0.165616 0.041 Uiso 1 1 calc R U . . .
C10 C 0.85264(17) 0.13265(12) 0.11817(8) 0.0344(3) Uani 1 1 d . . . . .
H10 H 0.856094 0.077358 0.074807 0.041 Uiso 1 1 calc R U . . .
C26 C -0.30192(16) 0.73677(12) 0.30711(9) 0.0351(3) Uani 1 1 d . . . . .
H26 H -0.394330 0.740985 0.333469 0.042 Uiso 1 1 calc R U . . .
C9 C 0.72981(16) 0.20639(13) 0.10855(9) 0.0350(3) Uani 1 1 d . . . . .
H9 H 0.649379 0.202166 0.058634 0.042 Uiso 1 1 calc R U . . .
C33 C 0.31377(18) 0.99111(11) 0.12305(9) 0.0350(3) Uani 1 1 d . . . . .
H33 H 0.320648 1.030789 0.072531 0.042 Uiso 1 1 calc R U . . .
C16 C 1.39606(17) 0.46939(12) 0.31743(9) 0.0363(3) Uani 1 1 d . . . . .
H16 H 1.473537 0.493350 0.283254 0.044 Uiso 1 1 calc R U . . .
C15 C 1.38130(17) 0.53645(12) 0.38664(9) 0.0348(3) Uani 1 1 d . . . . .
H15 H 1.449438 0.605974 0.400080 0.042 Uiso 1 1 calc R U . . .
B1 B 1.25764(17) -0.17369(12) 0.51982(9) 0.0247(3) Uani 1 1 d . . . . .
B2 B 0.25985(17) 0.31754(12) 0.02236(10) 0.0290(3) Uani 1 1 d . . . . .

loop_
_atom_site_aniso_label
_atom_site_aniso_U_11
_atom_site_aniso_U_22
_atom_site_aniso_U_33
_atom_site_aniso_U_23
_atom_site_aniso_U_13
_atom_site_aniso_U_12
F1 0.0277(4) 0.0267(4) 0.0416(4) 0.0020(3) 0.0087(3) 0.0065(3)
F2 0.0280(4) 0.0238(4) 0.0476(5) 0.0070(3) 0.0070(3) -0.0022(3)
F3 0.0480(5) 0.0299(4) 0.0280(4) 0.0030(3) -0.0010(3) 0.0026(3)
F6 0.0267(4) 0.0298(4) 0.0391(4) -0.0105(3) 0.0046(3) -0.0024(3)
F4 0.0621(6) 0.0419(5) 0.0788(7) -0.0260(5) 0.0502(6) -0.0173(4)
F5 0.0513(5) 0.0341(5) 0.0765(7) -0.0136(4) -0.0251(5) 0.0204(4)
N2 0.0219(5) 0.0197(5) 0.0242(5) -0.0015(4) 0.0057(4) 0.0007(4)
N4 0.0205(5) 0.0211(5) 0.0262(5) 0.0006(4) 0.0038(4) 0.0015(4)
N3 0.0242(5) 0.0202(5) 0.0271(5) -0.0001(4) 0.0092(4) 0.0001(4)
N1 0.0264(5) 0.0204(5) 0.0266(5) 0.0013(4) 0.0016(4) -0.0007(4)
C23 0.0231(5) 0.0218(6) 0.0236(5) -0.0027(4) 0.0066(4) -0.0011(4)
C19 0.0200(5) 0.0230(6) 0.0278(6) 0.0024(5) 0.0060(4) 0.0013(4)
C20 0.0232(5) 0.0206(6) 0.0224(5) 0.0022(4) 0.0042(4) 0.0027(4)
C18 0.0206(5) 0.0214(6) 0.0278(6) 0.0028(5) 0.0044(4) 0.0000(4)
C1 0.0219(5) 0.0199(5) 0.0254(6) -0.0037(4) 0.0065(4) -0.0009(4)
C2 0.0211(5) 0.0222(6) 0.0240(5) -0.0025(4) 0.0040(4) 0.0010(4)
C5 0.0212(5) 0.0224(6) 0.0261(6) -0.0019(5) 0.0035(4) 0.0007(4)
C29 0.0229(5) 0.0188(5) 0.0278(6) -0.0024(4) 0.0083(5) 0.0007(4)
C6 0.0243(6) 0.0233(6) 0.0252(6) 0.0031(5) 0.0037(5) -0.0022(4)
C22 0.0211(5) 0.0239(6) 0.0302(6) -0.0003(5) 0.0070(5) 0.0002(4)
C21 0.0234(6) 0.0230(6) 0.0310(6) -0.0010(5) 0.0075(5) -0.0022(4)
C30 0.0226(6) 0.0298(6) 0.0270(6) -0.0023(5) 0.0070(5) 0.0048(5)
C12 0.0239(6) 0.0192(5) 0.0275(6) 0.0034(5) 0.0001(5) -0.0002(4)
C3 0.0232(5) 0.0211(6) 0.0237(5) -0.0005(4) 0.0078(4) 0.0028(4)
C4 0.0230(5) 0.0205(5) 0.0274(6) -0.0022(4) 0.0046(5) 0.0000(4)
C28 0.0293(6) 0.0235(6) 0.0297(6) -0.0004(5) 0.0068(5) 0.0023(5)
C13 0.0289(6) 0.0221(6) 0.0319(6) 0.0027(5) 0.0059(5) 0.0007(5)
C24 0.0300(6) 0.0265(6) 0.0287(6) 0.0020(5) 0.0064(5) 0.0004(5)
C31 0.0223(6) 0.0314(7) 0.0368(7) -0.0124(5) 0.0062(5) 0.0003(5)
C7 0.0266(6) 0.0280(6) 0.0331(7) 0.0014(5) 0.0056(5) 0.0000(5)
C34 0.0370(7) 0.0255(6) 0.0261(6) -0.0020(5) 0.0071(5) -0.0031(5)
C11 0.0335(6) 0.0295(6) 0.0266(6) 0.0023(5) 0.0063(5) 0.0028(5)
C14 0.0356(7) 0.0214(6) 0.0357(7) -0.0013(5) 0.0024(5) 0.0008(5)
C17 0.0311(6) 0.0317(7) 0.0286(6) 0.0019(5) 0.0051(5) -0.0014(5)
C32 0.0286(6) 0.0231(6) 0.0487(8) -0.0073(6) 0.0139(6) -0.0030(5)
C25 0.0375(7) 0.0327(7) 0.0312(7) 0.0009(5) 0.0131(6) -0.0076(6)
C27 0.0270(6) 0.0320(7) 0.0410(7) -0.0047(6) 0.0077(5) 0.0045(5)
C8 0.0242(6) 0.0374(7) 0.0407(7) 0.0080(6) 0.0028(5) 0.0012(5)
C10 0.0414(7) 0.0357(7) 0.0244(6) 0.0004(5) 0.0052(5) -0.0040(6)
C26 0.0286(6) 0.0374(7) 0.0411(7) -0.0075(6) 0.0154(6) -0.0044(5)
C9 0.0294(6) 0.0432(8) 0.0285(6) 0.0074(6) -0.0010(5) -0.0076(6)
C33 0.0429(8) 0.0260(6) 0.0381(7) 0.0022(5) 0.0153(6) -0.0035(6)
C16 0.0330(7) 0.0368(7) 0.0377(7) 0.0070(6) 0.0072(6) -0.0077(6)
C15 0.0333(7) 0.0251(6) 0.0422(8) 0.0054(6) 0.0001(6) -0.0063(5)
B1 0.0252(6) 0.0198(6) 0.0286(7) 0.0011(5) 0.0044(5) 0.0004(5)
B2 0.0234(6) 0.0240(7) 0.0394(8) -0.0068(6) 0.0056(6) 0.0014(5)

loop_
_atom_type_symbol
_atom_type_description
_atom_type_scat_dispersion_real
_atom_type_scat_dispersion_imag
_atom_type_scat_source
C C 0.0181 0.0091 'International Tables Vol C Tables 4.2.6.8 and 6.1.1.4'
H H 0.0000 0.0000 'International Tables Vol C Tables 4.2.6.8 and 6.1.1.4'
B B 0.0090 0.0039 'International Tables Vol C Tables 4.2.6.8 and 6.1.1.4'
F F 0.0727 0.0534 'International Tables Vol C Tables 4.2.6.8 and 6.1.1.4'
N N 0.0311 0.0180 'International Tables Vol C Tables 4.2.6.8 and 6.1.1.4'

loop_
_geom_angle_atom_site_label_1
_geom_angle_atom_site_label_2
_geom_angle_atom_site_label_3
_geom_angle
_geom_angle_site_symmetry_1
_geom_angle_site_symmetry_3
_geom_angle_publ_flag
C1 N2 C5 117.57(10) . . ?
C1 N2 B1 122.58(10) . . ?
C5 N2 B1 119.56(10) . . ?
C18 N4 B2 122.07(10) . . ?
C22 N4 C18 117.83(10) . . ?
C22 N4 B2 120.03(10) . . ?
C23 N3 C29 116.33(9) . . ?
C20 N3 C23 122.33(10) . . ?
C20 N3 C29 121.15(9) . . ?
C6 N1 C12 117.38(9) . . ?
C3 N1 C6 122.20(10) . . ?
C3 N1 C12 120.25(10) . . ?
C28 C23 N3 119.06(10) . . ?
C28 C23 C24 120.74(11) . . ?
C24 C23 N3 120.17(11) . . ?
C20 C19 H19 120.0 . . ?
C18 C19 H19 120.0 . . ?
C18 C19 C20 120.01(11) . . ?
N3 C20 C19 122.16(10) . . ?
N3 C20 C21 121.32(10) . . ?
C19 C20 C21 116.52(11) . . ?
N4 C18 C19 122.80(11) . . ?
N4 C18 H18 118.6 . . ?
C19 C18 H18 118.6 . . ?
N2 C1 H1 118.5 . . ?
N2 C1 C2 122.94(10) . . ?
C2 C1 H1 118.5 . . ?
C1 C2 H2 120.1 . . ?
C1 C2 C3 119.89(11) . . ?
C3 C2 H2 120.1 . . ?
N2 C5 H5 118.4 . . ?
N2 C5 C4 123.17(11) . . ?
C4 C5 H5 118.4 . . ?
C30 C29 N3 119.09(11) . . ?
C30 C29 C34 121.06(11) . . ?
C34 C29 N3 119.83(11) . . ?
C7 C6 N1 119.49(11) . . ?
C11 C6 N1 119.85(11) . . ?
C11 C6 C7 120.66(12) . . ?
N4 C22 H22 118.5 . . ?
N4 C22 C21 123.01(11) . . ?
C21 C22 H22 118.5 . . ?
C20 C21 H21 120.1 . . ?
C22 C21 C20 119.82(11) . . ?
C22 C21 H21 120.1 . . ?
C29 C30 H30 120.5 . . ?
C29 C30 C31 119.08(12) . . ?
C31 C30 H30 120.5 . . ?
C13 C12 N1 119.59(11) . . ?
C17 C12 N1 119.29(11) . . ?
C17 C12 C13 121.11(11) . . ?
N1 C3 C2 122.24(11) . . ?
N1 C3 C4 121.16(10) . . ?
C2 C3 C4 116.61(11) . . ?
C5 C4 C3 119.65(11) . . ?
C5 C4 H4 120.2 . . ?
C3 C4 H4 120.2 . . ?
C23 C28 H28 120.2 . . ?
C23 C28 C27 119.66(12) . . ?
C27 C28 H28 120.2 . . ?
C12 C13 H13 120.3 . . ?
C12 C13 C14 119.31(12) . . ?
C14 C13 H13 120.3 . . ?
C23 C24 H24 120.5 . . ?
C23 C24 C25 119.03(12) . . ?
C25 C24 H24 120.5 . . ?
C30 C31 H31 119.8 . . ?
C32 C31 C30 120.36(12) . . ?
C32 C31 H31 119.8 . . ?
C6 C7 H7 120.3 . . ?
C6 C7 C8 119.49(13) . . ?
C8 C7 H7 120.3 . . ?
C29 C34 H34 120.3 . . ?
C29 C34 C33 119.41(12) . . ?
C33 C34 H34 120.3 . . ?
C6 C11 H11 120.3 . . ?
C6 C11 C10 119.36(13) . . ?
C10 C11 H11 120.3 . . ?
C13 C14 H14 120.0 . . ?
C15 C14 C13 119.95(13) . . ?
C15 C14 H14 120.0 . . ?
C12 C17 H17 120.5 . . ?
C12 C17 C16 119.01(13) . . ?
C16 C17 H17 120.5 . . ?
C31 C32 H32 119.9 . . ?
C31 C32 C33 120.12(12) . . ?
C33 C32 H32 119.9 . . ?
C24 C25 H25 119.8 . . ?
C26 C25 C24 120.48(12) . . ?
C26 C25 H25 119.8 . . ?
C28 C27 H27 119.9 . . ?
C26 C27 C28 120.10(13) . . ?
C26 C27 H27 119.9 . . ?
C7 C8 H8 119.8 . . ?
C7 C8 C9 120.31(13) . . ?
C9 C8 H8 119.8 . . ?
C11 C10 H10 119.7 . . ?
C9 C10 C11 120.51(13) . . ?
C9 C10 H10 119.7 . . ?
C25 C26 H26 120.0 . . ?
C27 C26 C25 119.99(12) . . ?
C27 C26 H26 120.0 . . ?
C8 C9 H9 120.2 . . ?
C10 C9 C8 119.66(12) . . ?
C10 C9 H9 120.2 . . ?
C34 C33 H33 120.0 . . ?
C32 C33 C34 119.98(13) . . ?
C32 C33 H33 120.0 . . ?
C17 C16 H16 119.9 . . ?
C15 C16 C17 120.19(13) . . ?
C15 C16 H16 119.9 . . ?
C14 C15 H15 119.8 . . ?
C16 C15 C14 120.43(12) . . ?
C16 C15 H15 119.8 . . ?
F1 B1 N2 106.90(10) . . ?
F2 B1 F1 110.73(10) . . ?
F2 B1 N2 107.94(10) . . ?
F3 B1 F1 110.81(11) . . ?
F3 B1 F2 112.17(11) . . ?
F3 B1 N2 108.06(10) . . ?
F6 B2 F4 111.63(12) . . ?
F6 B2 F5 111.06(12) . . ?
F6 B2 N4 108.29(10) . . ?
F4 B2 N4 107.13(11) . . ?
F5 B2 F4 111.39(12) . . ?
F5 B2 N4 107.11(11) . . ?

loop_
_geom_bond_atom_site_label_1
_geom_bond_atom_site_label_2
_geom_bond_distance
_geom_bond_site_symmetry_2
_geom_bond_publ_flag
F1 B1 1.3879(16) . ?
F2 B1 1.3793(15) . ?
F3 B1 1.3742(16) . ?
F6 B2 1.3705(16) . ?
F4 B2 1.3748(18) . ?
F5 B2 1.3721(18) . ?
N2 C1 1.3523(15) . ?
N2 C5 1.3539(15) . ?
N2 B1 1.5937(17) . ?
N4 C18 1.3520(15) . ?
N4 C22 1.3517(15) . ?
N4 B2 1.5912(17) . ?
N3 C23 1.4387(15) . ?
N3 C20 1.3609(15) . ?
N3 C29 1.4421(14) . ?
N1 C6 1.4382(15) . ?
N1 C12 1.4433(15) . ?
N1 C3 1.3600(15) . ?
C23 C28 1.3868(17) . ?
C23 C24 1.3882(17) . ?
C19 H19 0.9500 . ?
C19 C20 1.4101(16) . ?
C19 C18 1.3671(17) . ?
C20 C21 1.4145(16) . ?
C18 H18 0.9500 . ?
C1 H1 0.9500 . ?
C1 C2 1.3656(17) . ?
C2 H2 0.9500 . ?
C2 C3 1.4109(16) . ?
C5 H5 0.9500 . ?
C5 C4 1.3638(17) . ?
C29 C30 1.3830(17) . ?
C29 C34 1.3883(17) . ?
C6 C7 1.3856(18) . ?
C6 C11 1.3842(18) . ?
C22 H22 0.9500 . ?
C22 C21 1.3650(17) . ?
C21 H21 0.9500 . ?
C30 H30 0.9500 . ?
C30 C31 1.3929(18) . ?
C12 C13 1.3876(18) . ?
C12 C17 1.3854(18) . ?
C3 C4 1.4135(17) . ?
C4 H4 0.9500 . ?
C28 H28 0.9500 . ?
C28 C27 1.3873(18) . ?
C13 H13 0.9500 . ?
C13 C14 1.3886(17) . ?
C24 H24 0.9500 . ?
C24 C25 1.3916(18) . ?
C31 H31 0.9500 . ?
C31 C32 1.384(2) . ?
C7 H7 0.9500 . ?
C7 C8 1.3881(19) . ?
C34 H34 0.9500 . ?
C34 C33 1.3894(18) . ?
C11 H11 0.9500 . ?
C11 C10 1.3913(18) . ?
C14 H14 0.9500 . ?
C14 C15 1.384(2) . ?
C17 H17 0.9500 . ?
C17 C16 1.3917(19) . ?
C32 H32 0.9500 . ?
C32 C33 1.388(2) . ?
C25 H25 0.9500 . ?
C25 C26 1.385(2) . ?
C27 H27 0.9500 . ?
C27 C26 1.384(2) . ?
C8 H8 0.9500 . ?
C8 C9 1.389(2) . ?
C10 H10 0.9500 . ?
C10 C9 1.381(2) . ?
C26 H26 0.9500 . ?
C9 H9 0.9500 . ?
C33 H33 0.9500 . ?
C16 H16 0.9500 . ?
C16 C15 1.383(2) . ?
C15 H15 0.9500 . ?

loop_
_geom_torsion_atom_site_label_1
_geom_torsion_atom_site_label_2
_geom_torsion_atom_site_label_3
_geom_torsion_atom_site_label_4
_geom_torsion
_geom_torsion_site_symmetry_1
_geom_torsion_site_symmetry_2
_geom_torsion_site_symmetry_3
_geom_torsion_site_symmetry_4
_geom_torsion_publ_flag
N2 C1 C2 C3 1.33(18) . . . . ?
N2 C5 C4 C3 -0.30(18) . . . . ?
N4 C22 C21 C20 0.62(19) . . . . ?
N3 C23 C28 C27 -178.11(11) . . . . ?
N3 C23 C24 C25 178.65(11) . . . . ?
N3 C20 C21 C22 178.77(11) . . . . ?
N3 C29 C30 C31 -178.17(11) . . . . ?
N3 C29 C34 C33 178.97(12) . . . . ?
N1 C6 C7 C8 179.01(11) . . . . ?
N1 C6 C11 C10 -179.75(11) . . . . ?
N1 C12 C13 C14 178.04(11) . . . . ?
N1 C12 C17 C16 -178.23(11) . . . . ?
N1 C3 C4 C5 -175.83(11) . . . . ?
C23 N3 C20 C19 7.22(17) . . . . ?
C23 N3 C20 C21 -172.67(11) . . . . ?
C23 N3 C29 C30 67.80(14) . . . . ?
C23 N3 C29 C34 -110.79(13) . . . . ?
C23 C28 C27 C26 -0.2(2) . . . . ?
C23 C24 C25 C26 -0.93(19) . . . . ?
C19 C20 C21 C22 -1.13(17) . . . . ?
C20 N3 C23 C28 -120.35(13) . . . . ?
C20 N3 C23 C24 61.52(16) . . . . ?
C20 N3 C29 C30 -117.00(13) . . . . ?
C20 N3 C29 C34 64.41(16) . . . . ?
C20 C19 C18 N4 -0.27(18) . . . . ?
C18 N4 C22 C21 0.11(18) . . . . ?
C18 N4 B2 F6 22.53(16) . . . . ?
C18 N4 B2 F4 143.06(11) . . . . ?
C18 N4 B2 F5 -97.32(13) . . . . ?
C18 C19 C20 N3 -178.94(11) . . . . ?
C18 C19 C20 C21 0.96(17) . . . . ?
C1 N2 C5 C4 -2.74(17) . . . . ?
C1 N2 B1 F1 96.94(12) . . . . ?
C1 N2 B1 F2 -22.23(15) . . . . ?
C1 N2 B1 F3 -143.74(11) . . . . ?
C1 C2 C3 N1 175.33(11) . . . . ?
C1 C2 C3 C4 -4.24(17) . . . . ?
C2 C3 C4 C5 3.75(17) . . . . ?
C5 N2 C1 C2 2.22(17) . . . . ?
C5 N2 B1 F1 -76.80(13) . . . . ?
C5 N2 B1 F2 164.03(10) . . . . ?
C5 N2 B1 F3 42.52(14) . . . . ?
C29 N3 C23 C28 54.79(15) . . . . ?
C29 N3 C23 C24 -123.34(12) . . . . ?
C29 N3 C20 C19 -167.69(11) . . . . ?
C29 N3 C20 C21 12.42(17) . . . . ?
C29 C30 C31 C32 -0.65(18) . . . . ?
C29 C34 C33 C32 -1.0(2) . . . . ?
C6 N1 C12 C13 111.70(13) . . . . ?
C6 N1 C12 C17 -69.37(15) . . . . ?
C6 N1 C3 C2 -10.91(17) . . . . ?
C6 N1 C3 C4 168.64(11) . . . . ?
C6 C7 C8 C9 0.51(19) . . . . ?
C6 C11 C10 C9 0.99(19) . . . . ?
C22 N4 C18 C19 -0.29(17) . . . . ?
C22 N4 B2 F6 -160.52(11) . . . . ?
C22 N4 B2 F4 -39.98(16) . . . . ?
C22 N4 B2 F5 79.63(14) . . . . ?
C30 C29 C34 C33 0.40(19) . . . . ?
C30 C31 C32 C33 0.1(2) . . . . ?
C12 N1 C6 C7 -60.18(15) . . . . ?
C12 N1 C6 C11 118.70(13) . . . . ?
C12 N1 C3 C2 174.01(11) . . . . ?
C12 N1 C3 C4 -6.44(17) . . . . ?
C12 C13 C14 C15 0.33(19) . . . . ?
C12 C17 C16 C15 0.0(2) . . . . ?
C3 N1 C6 C7 124.60(13) . . . . ?
C3 N1 C6 C11 -56.51(16) . . . . ?
C3 N1 C12 C13 -72.99(15) . . . . ?
C3 N1 C12 C17 105.94(14) . . . . ?
C28 C23 C24 C25 0.55(18) . . . . ?
C28 C27 C26 C25 -0.2(2) . . . . ?
C13 C12 C17 C16 0.68(19) . . . . ?
C13 C14 C15 C16 0.4(2) . . . . ?
C24 C23 C28 C27 0.01(18) . . . . ?
C24 C25 C26 C27 0.8(2) . . . . ?
C31 C32 C33 C34 0.7(2) . . . . ?
C7 C6 C11 C10 -0.88(18) . . . . ?
C7 C8 C9 C10 -0.4(2) . . . . ?
C34 C29 C30 C31 0.40(18) . . . . ?
C11 C6 C7 C8 0.14(18) . . . . ?
C11 C10 C9 C8 -0.3(2) . . . . ?
C17 C12 C13 C14 -0.87(19) . . . . ?
C17 C16 C15 C14 -0.6(2) . . . . ?
B1 N2 C1 C2 -171.64(11) . . . . ?
B1 N2 C5 C4 171.31(11) . . . . ?
B2 N4 C18 C19 176.73(11) . . . . ?
B2 N4 C22 C21 -176.97(12) . . . . ?
